data_4306118
loop_
_publ_author_name
'Jonathan A. Kitchen'
'Andy Noble'
'Carsten D. Brandt'
'Boujemaa Moubaraki'
'Keith S. Murray'
'Sally Brooker'

_publ_section_title
;
High and Low Spin Mononuclear and Dinuclear Iron(II) Complexes of 4-Amino
and 4-Pyrrolyl-3,5-di(2-pyridyl)-4H-1,2,4-triazoles
;
_journal_name_full 'Inorganic Chemistry'
_journal_page_first 9450
_journal_page_last 9458
_journal_paper_doi 10.1021/ic801039j
_journal_volume 47
_journal_year 2008
_chemical_formula_sum 'C36 H34 B4 F16 Fe2 N14 O2'
_chemical_formula_weight 1153.71
_chemical_name_systematic
; 
 ? 
;
_space_group_IT_number 2
_symmetry_cell_setting triclinic
_symmetry_space_group_name_Hall '-P 1'
_symmetry_space_group_name_H-M 'P -1'
_atom_sites_solution_hydrogens geom
_atom_sites_solution_primary direct
_atom_sites_solution_secondary difmap
_audit_creation_method SHELXL-97
_cell_angle_alpha 76.9690(10)
_cell_angle_beta 74.4090(10)
_cell_angle_gamma 85.335(2)
_cell_formula_units_Z 1
_cell_length_a 9.9174(3)
_cell_length_b 10.4217(3)
_cell_length_c 11.8950(3)
_cell_measurement_reflns_used 8774
_cell_measurement_temperature 87(2)
_cell_measurement_theta_max 26.4
_cell_measurement_theta_min 2.4
_cell_volume 1153.41(6)
_computing_structure_refinement 'SHELXL-97 (Sheldrick, 1997)'
_computing_structure_solution 'SHELXS-97 (Sheldrick, 1990)'
_diffrn_ambient_temperature 87(2)
_diffrn_measured_fraction_theta_full 0.996
_diffrn_measured_fraction_theta_max 0.996
_diffrn_measurement_device_type 'Bruker Kappa Apex II area detector'
_diffrn_measurement_method '\f and \w scans'
_diffrn_radiation_monochromator graphite
_diffrn_radiation_source 'fine-focus sealed tube'
_diffrn_radiation_type MoK\a
_diffrn_radiation_wavelength 0.71073
_diffrn_reflns_av_R_equivalents 0.0273
_diffrn_reflns_av_sigmaI/netI 0.0193
_diffrn_reflns_limit_h_max 12
_diffrn_reflns_limit_h_min -12
_diffrn_reflns_limit_k_max 13
_diffrn_reflns_limit_k_min -13
_diffrn_reflns_limit_l_max 14
_diffrn_reflns_limit_l_min -14
_diffrn_reflns_number 19894
_diffrn_reflns_theta_full 26.42
_diffrn_reflns_theta_max 26.42
_diffrn_reflns_theta_min 2.41
_exptl_absorpt_coefficient_mu 0.746
_exptl_absorpt_correction_T_max 1.0000
_exptl_absorpt_correction_T_min 0.755064
_exptl_absorpt_correction_type multi-scan
_exptl_absorpt_process_details 'SCALE (bruker, 2004)'
_exptl_crystal_colour yellow
_exptl_crystal_density_diffrn 1.661
_exptl_crystal_density_method 'not measured'
_exptl_crystal_description block
_exptl_crystal_F_000 580
_exptl_crystal_size_max 0.70
_exptl_crystal_size_mid 0.50
_exptl_crystal_size_min 0.50
_refine_diff_density_max 0.846
_refine_diff_density_min -0.364
_refine_diff_density_rms 0.065
_refine_ls_extinction_method none
_refine_ls_goodness_of_fit_ref 1.049
_refine_ls_hydrogen_treatment mixed
_refine_ls_matrix_type full
_refine_ls_number_parameters 343
_refine_ls_number_reflns 4721
_refine_ls_number_restraints 0
_refine_ls_restrained_S_all 1.049
_refine_ls_R_factor_all 0.0290
_refine_ls_R_factor_gt 0.0280
_refine_ls_shift/su_max 0.001
_refine_ls_shift/su_mean 0.000
_refine_ls_structure_factor_coef Fsqd
_refine_ls_weighting_details 'calc w=1/[\s^2^(Fo^2^)+(0.0419P)^2^+0.7764P] where P=(Fo^2^+2Fc^2^)/3'
_refine_ls_weighting_scheme calc
_refine_ls_wR_factor_gt 0.0772
_refine_ls_wR_factor_ref 0.0782
_reflns_number_gt 4537
_reflns_number_total 4721
_reflns_threshold_expression >2sigma(I)
_cod_data_source_file ic801039j_si_001_3.cif
_cod_data_source_block an57_0m
_cod_database_code 4306118

loop_
_symmetry_equiv_pos_as_xyz
'x, y, z'
'-x, -y, -z'

loop_
_atom_site_label
_atom_site_type_symbol
_atom_site_fract_x
_atom_site_fract_y
_atom_site_fract_z
_atom_site_U_iso_or_equiv
_atom_site_adp_type
_atom_site_occupancy
_atom_site_symmetry_multiplicity
_atom_site_calc_flag
_atom_site_refinement_flags
_atom_site_disorder_assembly
_atom_site_disorder_group
Fe1 Fe 0.44223(2) 0.359827(19) 0.408923(17) 0.01289(8) Uani 1 1 d . . .
N1 N 0.53826(13) 0.37542(13) 0.21326(11) 0.0173(3) Uani 1 1 d . . .
C1 C 0.52503(17) 0.28850(16) 0.14982(14) 0.0216(3) Uani 1 1 d . . .
H1A H 0.4670 0.2149 0.1888 0.026 Uiso 1 1 calc R . .
C2 C 0.59253(18) 0.30110(18) 0.02920(15) 0.0251(3) Uani 1 1 d . . .
H2A H 0.5810 0.2374 -0.0132 0.030 Uiso 1 1 calc R . .
C3 C 0.67680(17) 0.40837(18) -0.02752(14) 0.0237(3) Uani 1 1 d . . .
H3A H 0.7231 0.4198 -0.1101 0.028 Uiso 1 1 calc R . .
C4 C 0.69357(16) 0.49956(16) 0.03689(13) 0.0200(3) Uani 1 1 d . . .
H4A H 0.7516 0.5735 -0.0002 0.024 Uiso 1 1 calc R . .
C5 C 0.62289(15) 0.47890(15) 0.15673(13) 0.0158(3) Uani 1 1 d . . .
C6 C 0.63440(15) 0.56108(14) 0.23921(13) 0.0147(3) Uani 1 1 d . . .
N2 N 0.56926(13) 0.52941(12) 0.35238(11) 0.0147(2) Uani 1 1 d . . .
N3 N 0.60220(13) 0.61826(12) 0.40928(11) 0.0148(2) Uani 1 1 d . . .
C7 C 0.68774(15) 0.70312(14) 0.33002(13) 0.0143(3) Uani 1 1 d . . .
C8 C 0.74694(15) 0.80745(14) 0.36565(13) 0.0147(3) Uani 1 1 d . . .
C9 C 0.83615(16) 0.90359(15) 0.28903(14) 0.0180(3) Uani 1 1 d . . .
H9A H 0.8625 0.9083 0.2053 0.022 Uiso 1 1 calc R . .
C10 C 0.88625(16) 0.99333(15) 0.33842(14) 0.0190(3) Uani 1 1 d . . .
H10A H 0.9482 1.0602 0.2885 0.023 Uiso 1 1 calc R . .
C11 C 0.84517(16) 0.98413(15) 0.46024(14) 0.0183(3) Uani 1 1 d . . .
H11A H 0.8774 1.0450 0.4953 0.022 Uiso 1 1 calc R . .
C12 C 0.75572(15) 0.88416(15) 0.53088(13) 0.0170(3) Uani 1 1 d . . .
H12A H 0.7286 0.8775 0.6149 0.020 Uiso 1 1 calc R . .
N4 N 0.70628(13) 0.79726(12) 0.48590(11) 0.0148(2) Uani 1 1 d . . .
N5 N 0.71031(13) 0.67082(12) 0.22106(11) 0.0147(2) Uani 1 1 d . . .
N6 N 0.79318(13) 0.73721(12) 0.11423(11) 0.0164(3) Uani 1 1 d . . .
C13 C 0.74886(17) 0.84711(16) 0.04246(14) 0.0208(3) Uani 1 1 d . . .
H13A H 0.6566 0.8837 0.0522 0.025 Uiso 1 1 calc R . .
C14 C 0.86497(19) 0.89186(18) -0.04504(15) 0.0276(4) Uani 1 1 d . . .
H14A H 0.8681 0.9662 -0.1088 0.033 Uiso 1 1 calc R . .
C15 C 0.98108(18) 0.80855(18) -0.02508(15) 0.0262(4) Uani 1 1 d . . .
H15A H 1.0747 0.8178 -0.0732 0.031 Uiso 1 1 calc R . .
C16 C 0.93512(16) 0.71344(16) 0.07458(14) 0.0195(3) Uani 1 1 d . . .
H16A H 0.9896 0.6447 0.1097 0.023 Uiso 1 1 calc R . .
O50 O 0.60216(12) 0.22019(12) 0.42711(12) 0.0229(2) Uani 1 1 d . . .
H50A H 0.604(3) 0.180(3) 0.493(3) 0.045(7) Uiso 1 1 d . . .
H50B H 0.682(3) 0.236(3) 0.386(3) 0.054(8) Uiso 1 1 d . . .
N60 N 0.26785(14) 0.48063(13) 0.37535(12) 0.0193(3) Uani 1 1 d . . .
C61 C 0.18401(16) 0.56158(16) 0.37199(14) 0.0197(3) Uani 1 1 d . . .
C62 C 0.07755(18) 0.66498(17) 0.36658(17) 0.0272(4) Uani 1 1 d . . .
H62A H 0.0479 0.6924 0.4433 0.033 Uiso 1 1 calc R . .
H62B H -0.0031 0.6320 0.3497 0.033 Uiso 1 1 calc R . .
H62C H 0.1159 0.7405 0.3031 0.033 Uiso 1 1 calc R . .
B2 B 0.94670(19) 0.36125(18) 0.29498(17) 0.0209(3) Uani 1 1 d . . .
F21 F 0.84430(10) 0.30320(10) 0.26046(9) 0.0265(2) Uani 1 1 d . . .
F22 F 0.87874(12) 0.45394(11) 0.36048(11) 0.0362(3) Uani 1 1 d . . .
F23 F 1.00939(12) 0.26417(10) 0.36492(10) 0.0338(3) Uani 1 1 d . . .
F24 F 1.04447(12) 0.42355(11) 0.19546(10) 0.0361(3) Uani 1 1 d . . .
B1 B 0.61569(19) 0.09697(18) 0.75219(16) 0.0211(4) Uani 1 1 d . . .
F11 F 0.55390(12) 0.09053(11) 0.66025(10) 0.0346(3) Uani 1 1 d . . .
F12 F 0.75808(11) 0.06985(11) 0.71571(10) 0.0330(2) Uani 1 1 d . . .
F13 F 0.59114(12) 0.22159(10) 0.77786(10) 0.0345(3) Uani 1 1 d . . .
F14 F 0.55566(12) 0.00378(11) 0.85279(10) 0.0361(3) Uani 1 1 d . . .

loop_
_atom_site_aniso_label
_atom_site_aniso_U_11
_atom_site_aniso_U_22
_atom_site_aniso_U_33
_atom_site_aniso_U_23
_atom_site_aniso_U_13
_atom_site_aniso_U_12
Fe1 0.01327(12) 0.01267(12) 0.01071(12) -0.00162(8) -0.00018(8) -0.00108(8)
N1 0.0184(6) 0.0185(6) 0.0145(6) -0.0046(5) -0.0027(5) -0.0012(5)
C1 0.0230(8) 0.0230(8) 0.0198(8) -0.0075(6) -0.0037(6) -0.0038(6)
C2 0.0270(8) 0.0304(9) 0.0212(8) -0.0127(7) -0.0055(7) -0.0015(7)
C3 0.0232(8) 0.0339(9) 0.0137(7) -0.0087(7) -0.0013(6) -0.0005(7)
C4 0.0200(7) 0.0243(8) 0.0139(7) -0.0029(6) -0.0020(6) -0.0020(6)
C5 0.0158(7) 0.0174(7) 0.0141(7) -0.0033(6) -0.0038(5) 0.0003(5)
C6 0.0145(6) 0.0151(7) 0.0128(6) -0.0009(5) -0.0025(5) -0.0001(5)
N2 0.0159(6) 0.0146(6) 0.0129(6) -0.0031(5) -0.0024(5) -0.0011(5)
N3 0.0158(6) 0.0149(6) 0.0131(6) -0.0032(5) -0.0025(5) -0.0003(5)
C7 0.0149(6) 0.0140(7) 0.0121(6) -0.0011(5) -0.0021(5) 0.0004(5)
C8 0.0143(6) 0.0138(7) 0.0151(7) -0.0023(5) -0.0033(5) 0.0015(5)
C9 0.0187(7) 0.0160(7) 0.0164(7) -0.0017(6) -0.0008(6) -0.0015(6)
C10 0.0172(7) 0.0148(7) 0.0217(8) -0.0016(6) -0.0007(6) -0.0027(5)
C11 0.0168(7) 0.0155(7) 0.0240(8) -0.0062(6) -0.0058(6) 0.0000(6)
C12 0.0175(7) 0.0173(7) 0.0162(7) -0.0041(6) -0.0044(6) 0.0006(6)
N4 0.0144(6) 0.0147(6) 0.0140(6) -0.0026(5) -0.0024(5) 0.0005(5)
N5 0.0161(6) 0.0152(6) 0.0098(6) -0.0003(5) 0.0003(5) -0.0022(5)
N6 0.0176(6) 0.0170(6) 0.0107(6) 0.0010(5) 0.0005(5) -0.0035(5)
C13 0.0231(8) 0.0199(7) 0.0162(7) 0.0009(6) -0.0035(6) 0.0003(6)
C14 0.0292(9) 0.0266(9) 0.0190(8) 0.0056(7) -0.0010(7) -0.0028(7)
C15 0.0219(8) 0.0302(9) 0.0192(8) -0.0006(7) 0.0038(6) -0.0028(7)
C16 0.0172(7) 0.0220(8) 0.0172(7) -0.0043(6) -0.0008(6) 0.0001(6)
O50 0.0181(6) 0.0245(6) 0.0208(6) -0.0001(5) -0.0014(5) 0.0038(5)
N60 0.0184(6) 0.0200(6) 0.0176(6) -0.0012(5) -0.0039(5) -0.0007(5)
C61 0.0201(7) 0.0214(8) 0.0173(7) -0.0027(6) -0.0047(6) -0.0038(6)
C62 0.0238(8) 0.0227(8) 0.0346(9) -0.0051(7) -0.0090(7) 0.0050(7)
B2 0.0187(8) 0.0178(8) 0.0241(9) -0.0021(7) -0.0035(7) -0.0014(6)
F21 0.0198(5) 0.0311(5) 0.0290(5) -0.0082(4) -0.0050(4) -0.0024(4)
F22 0.0346(6) 0.0348(6) 0.0434(7) -0.0205(5) -0.0095(5) 0.0074(5)
F23 0.0379(6) 0.0247(5) 0.0411(6) 0.0000(5) -0.0204(5) 0.0014(4)
F24 0.0305(6) 0.0344(6) 0.0341(6) 0.0017(5) 0.0024(5) -0.0099(5)
B1 0.0246(9) 0.0207(9) 0.0169(8) -0.0040(7) -0.0045(7) 0.0030(7)
F11 0.0385(6) 0.0408(6) 0.0285(6) -0.0098(5) -0.0154(5) 0.0065(5)
F12 0.0263(5) 0.0381(6) 0.0352(6) -0.0119(5) -0.0069(4) 0.0046(4)
F13 0.0431(6) 0.0233(5) 0.0374(6) -0.0116(5) -0.0079(5) 0.0041(5)
F14 0.0418(6) 0.0308(6) 0.0273(6) 0.0042(4) -0.0032(5) -0.0013(5)

loop_
_atom_type_symbol
_atom_type_description
_atom_type_scat_dispersion_real
_atom_type_scat_dispersion_imag
_atom_type_scat_source
C C 0.0033 0.0016 'International Tables Vol C Tables 4.2.6.8 and 6.1.1.4'
H H 0.0000 0.0000 'International Tables Vol C Tables 4.2.6.8 and 6.1.1.4'
B B 0.0013 0.0007 'International Tables Vol C Tables 4.2.6.8 and 6.1.1.4'
N N 0.0061 0.0033 'International Tables Vol C Tables 4.2.6.8 and 6.1.1.4'
O O 0.0106 0.0060 'International Tables Vol C Tables 4.2.6.8 and 6.1.1.4'
F F 0.0171 0.0103 'International Tables Vol C Tables 4.2.6.8 and 6.1.1.4'
Fe Fe 0.3463 0.8444 'International Tables Vol C Tables 4.2.6.8 and 6.1.1.4'

loop_
_geom_angle_atom_site_label_1
_geom_angle_atom_site_label_2
_geom_angle_atom_site_label_3
_geom_angle
_geom_angle_site_symmetry_1
_geom_angle_site_symmetry_3
_geom_angle_publ_flag
O50 Fe1 N60 170.35(5) . . y
O50 Fe1 N2 97.08(5) . . y
N60 Fe1 N2 89.71(5) . . y
O50 Fe1 N3 93.63(5) . 2_666 y
N60 Fe1 N3 93.21(5) . 2_666 y
N2 Fe1 N3 90.09(5) . 2_666 y
O50 Fe1 N4 87.05(5) . 2_666 y
N60 Fe1 N4 88.23(5) . 2_666 y
N2 Fe1 N4 164.26(5) . 2_666 y
N3 Fe1 N4 74.45(5) 2_666 2_666 y
O50 Fe1 N1 83.68(5) . . y
N60 Fe1 N1 91.61(5) . . y
N2 Fe1 N1 74.26(5) . . y
N3 Fe1 N1 163.59(5) 2_666 . y
N4 Fe1 N1 121.40(5) 2_666 . y
C1 N1 C5 117.82(13) . . ?
C1 N1 Fe1 125.75(11) . . ?
C5 N1 Fe1 116.34(10) . . ?
N1 C1 C2 122.90(15) . . ?
N1 C1 H1A 118.6 . . ?
C2 C1 H1A 118.6 . . ?
C3 C2 C1 118.51(15) . . ?
C3 C2 H2A 120.7 . . ?
C1 C2 H2A 120.7 . . ?
C2 C3 C4 119.71(14) . . ?
C2 C3 H3A 120.1 . . ?
C4 C3 H3A 120.1 . . ?
C5 C4 C3 117.86(15) . . ?
C5 C4 H4A 121.1 . . ?
C3 C4 H4A 121.1 . . ?
N1 C5 C4 123.19(14) . . ?
N1 C5 C6 111.72(13) . . ?
C4 C5 C6 125.04(14) . . ?
N2 C6 N5 108.37(12) . . ?
N2 C6 C5 120.47(13) . . ?
N5 C6 C5 131.10(13) . . ?
C6 N2 N3 108.55(12) . . ?
C6 N2 Fe1 117.18(10) . . ?
N3 N2 Fe1 134.27(9) . . ?
C7 N3 N2 108.08(12) . . ?
C7 N3 Fe1 116.20(10) . 2_666 ?
N2 N3 Fe1 135.58(9) . 2_666 ?
N3 C7 N5 108.52(12) . . ?
N3 C7 C8 120.70(13) . . ?
N5 C7 C8 130.72(13) . . ?
N4 C8 C9 122.95(13) . . ?
N4 C8 C7 111.58(12) . . ?
C9 C8 C7 125.45(14) . . ?
C8 C9 C10 118.02(14) . . ?
C8 C9 H9A 121.0 . . ?
C10 C9 H9A 121.0 . . ?
C11 C10 C9 119.47(14) . . ?
C11 C10 H10A 120.3 . . ?
C9 C10 H10A 120.3 . . ?
C10 C11 C12 118.82(14) . . ?
C10 C11 H11A 120.6 . . ?
C12 C11 H11A 120.6 . . ?
N4 C12 C11 122.88(14) . . ?
N4 C12 H12A 118.6 . . ?
C11 C12 H12A 118.6 . . ?
C12 N4 C8 117.86(13) . . ?
C12 N4 Fe1 125.14(10) . 2_666 ?
C8 N4 Fe1 116.98(9) . 2_666 ?
C6 N5 C7 106.48(12) . . ?
C6 N5 N6 127.14(12) . . ?
C7 N5 N6 126.38(12) . . ?
N5 N6 C16 123.83(13) . . ?
N5 N6 C13 124.04(13) . . ?
C16 N6 C13 111.56(13) . . ?
C14 C13 N6 105.64(14) . . ?
C14 C13 H13A 127.2 . . ?
N6 C13 H13A 127.2 . . ?
C13 C14 C15 108.55(14) . . ?
C13 C14 H14A 125.7 . . ?
C15 C14 H14A 125.7 . . ?
C16 C15 C14 108.34(14) . . ?
C16 C15 H15A 125.8 . . ?
C14 C15 H15A 125.8 . . ?
C15 C16 N6 105.90(14) . . ?
C15 C16 H16A 127.1 . . ?
N6 C16 H16A 127.1 . . ?
Fe1 O50 H50A 118.6(18) . . ?
Fe1 O50 H50B 119.7(19) . . ?
H50A O50 H50B 110(3) . . ?
C61 N60 Fe1 164.63(13) . . ?
N60 C61 C62 179.51(18) . . ?
C61 C62 H62A 109.5 . . ?
C61 C62 H62B 109.5 . . ?
H62A C62 H62B 109.5 . . ?
C61 C62 H62C 109.5 . . ?
H62A C62 H62C 109.5 . . ?
H62B C62 H62C 109.5 . . ?
F23 B2 F24 110.81(14) . . ?
F23 B2 F22 110.11(15) . . ?
F24 B2 F22 109.25(14) . . ?
F23 B2 F21 108.65(13) . . ?
F24 B2 F21 110.25(14) . . ?
F22 B2 F21 107.72(13) . . ?
F14 B1 F12 109.50(14) . . ?
F14 B1 F13 109.40(14) . . ?
F12 B1 F13 111.03(15) . . ?
F14 B1 F11 108.82(14) . . ?
F12 B1 F11 108.95(14) . . ?
F13 B1 F11 109.11(14) . . ?

loop_
_geom_bond_atom_site_label_1
_geom_bond_atom_site_label_2
_geom_bond_distance
_geom_bond_site_symmetry_2
_geom_bond_publ_flag
Fe1 O50 2.0850(12) . y
Fe1 N60 2.1274(13) . y
Fe1 N2 2.1293(12) . y
Fe1 N3 2.1487(12) 2_666 y
Fe1 N4 2.2119(12) 2_666 y
Fe1 N1 2.2390(13) . y
N1 C1 1.337(2) . ?
N1 C5 1.355(2) . ?
C1 C2 1.392(2) . ?
C1 H1A 0.9500 . ?
C2 C3 1.383(2) . ?
C2 H2A 0.9500 . ?
C3 C4 1.393(2) . ?
C3 H3A 0.9500 . ?
C4 C5 1.385(2) . ?
C4 H4A 0.9500 . ?
C5 C6 1.471(2) . ?
C6 N2 1.3059(19) . ?
C6 N5 1.3648(19) . ?
N2 N3 1.3685(17) . ?
N3 C7 1.3065(19) . ?
N3 Fe1 2.1487(12) 2_666 ?
C7 N5 1.3681(19) . ?
C7 C8 1.467(2) . ?
C8 N4 1.3595(19) . ?
C8 C9 1.384(2) . ?
C9 C10 1.395(2) . ?
C9 H9A 0.9500 . ?
C10 C11 1.379(2) . ?
C10 H10A 0.9500 . ?
C11 C12 1.390(2) . ?
C11 H11A 0.9500 . ?
C12 N4 1.3337(19) . ?
C12 H12A 0.9500 . ?
N4 Fe1 2.2119(12) 2_666 ?
N5 N6 1.3797(17) . ?
N6 C16 1.380(2) . ?
N6 C13 1.383(2) . ?
C13 C14 1.360(2) . ?
C13 H13A 0.9500 . ?
C14 C15 1.424(3) . ?
C14 H14A 0.9500 . ?
C15 C16 1.360(2) . ?
C15 H15A 0.9500 . ?
C16 H16A 0.9500 . ?
O50 H50A 0.81(3) . ?
O50 H50B 0.81(3) . ?
N60 C61 1.137(2) . ?
C61 C62 1.449(2) . ?
C62 H62A 0.9800 . ?
C62 H62B 0.9800 . ?
C62 H62C 0.9800 . ?
B2 F23 1.378(2) . ?
B2 F24 1.379(2) . ?
B2 F22 1.395(2) . ?
B2 F21 1.415(2) . ?
B1 F14 1.384(2) . ?
B1 F12 1.387(2) . ?
B1 F13 1.388(2) . ?
B1 F11 1.406(2) . ?

loop_
_geom_hbond_atom_site_label_D
_geom_hbond_atom_site_label_H
_geom_hbond_atom_site_label_A
_geom_hbond_distance_DH
_geom_hbond_distance_HA
_geom_hbond_distance_DA
_geom_hbond_angle_DHA
_geom_hbond_site_symmetry_A
O50 H50A F11 0.81(3) 1.94(3) 2.7290(17) 165(3) .
O50 H50B F21 0.81(3) 1.94(3) 2.7296(16) 165(3) .

loop_
_geom_torsion_atom_site_label_1
_geom_torsion_atom_site_label_2
_geom_torsion_atom_site_label_3
_geom_torsion_atom_site_label_4
_geom_torsion
_geom_torsion_site_symmetry_1
_geom_torsion_site_symmetry_2
_geom_torsion_site_symmetry_3
_geom_torsion_site_symmetry_4
_geom_torsion_publ_flag
O50 Fe1 N1 C1 76.09(13) . . . . ?
N60 Fe1 N1 C1 -95.45(13) . . . . ?
N2 Fe1 N1 C1 175.30(14) . . . . ?
N3 Fe1 N1 C1 157.46(15) 2_666 . . . ?
N4 Fe1 N1 C1 -6.54(15) 2_666 . . . ?
O50 Fe1 N1 C5 -100.21(11) . . . . ?
N60 Fe1 N1 C5 88.24(11) . . . . ?
N2 Fe1 N1 C5 -1.01(10) . . . . ?
N3 Fe1 N1 C5 -18.9(2) 2_666 . . . ?
N4 Fe1 N1 C5 177.15(10) 2_666 . . . ?
C5 N1 C1 C2 -0.9(2) . . . . ?
Fe1 N1 C1 C2 -177.13(12) . . . . ?
N1 C1 C2 C3 -0.1(3) . . . . ?
C1 C2 C3 C4 0.8(2) . . . . ?
C2 C3 C4 C5 -0.5(2) . . . . ?
C1 N1 C5 C4 1.2(2) . . . . ?
Fe1 N1 C5 C4 177.78(11) . . . . ?
C1 N1 C5 C6 -176.28(13) . . . . ?
Fe1 N1 C5 C6 0.34(16) . . . . ?
C3 C4 C5 N1 -0.5(2) . . . . ?
C3 C4 C5 C6 176.63(14) . . . . ?
N1 C5 C6 N2 1.1(2) . . . . ?
C4 C5 C6 N2 -176.26(14) . . . . ?
N1 C5 C6 N5 177.97(14) . . . . ?
C4 C5 C6 N5 0.6(3) . . . . ?
N5 C6 N2 N3 -0.06(16) . . . . ?
C5 C6 N2 N3 177.44(12) . . . . ?
N5 C6 N2 Fe1 -179.59(9) . . . . ?
C5 C6 N2 Fe1 -2.09(18) . . . . ?
O50 Fe1 N2 C6 82.97(11) . . . . ?
N60 Fe1 N2 C6 -90.15(11) . . . . ?
N3 Fe1 N2 C6 176.65(11) 2_666 . . . ?
N4 Fe1 N2 C6 -172.60(14) 2_666 . . . ?
N1 Fe1 N2 C6 1.61(10) . . . . ?
O50 Fe1 N2 N3 -96.40(13) . . . . ?
N60 Fe1 N2 N3 90.48(13) . . . . ?
N3 Fe1 N2 N3 -2.73(15) 2_666 . . . ?
N4 Fe1 N2 N3 8.0(3) 2_666 . . . ?
N1 Fe1 N2 N3 -177.76(14) . . . . ?
C6 N2 N3 C7 -0.22(16) . . . . ?
Fe1 N2 N3 C7 179.19(10) . . . . ?
C6 N2 N3 Fe1 -175.51(11) . . . 2_666 ?
Fe1 N2 N3 Fe1 3.9(2) . . . 2_666 ?
N2 N3 C7 N5 0.42(16) . . . . ?
Fe1 N3 C7 N5 176.74(9) 2_666 . . . ?
N2 N3 C7 C8 -177.11(12) . . . . ?
Fe1 N3 C7 C8 -0.78(17) 2_666 . . . ?
N3 C7 C8 N4 2.81(19) . . . . ?
N5 C7 C8 N4 -174.09(14) . . . . ?
N3 C7 C8 C9 -178.74(14) . . . . ?
N5 C7 C8 C9 4.4(2) . . . . ?
N4 C8 C9 C10 0.2(2) . . . . ?
C7 C8 C9 C10 -178.11(14) . . . . ?
C8 C9 C10 C11 -0.4(2) . . . . ?
C9 C10 C11 C12 0.7(2) . . . . ?
C10 C11 C12 N4 -0.8(2) . . . . ?
C11 C12 N4 C8 0.5(2) . . . . ?
C11 C12 N4 Fe1 -177.63(11) . . . 2_666 ?
C9 C8 N4 C12 -0.2(2) . . . . ?
C7 C8 N4 C12 178.27(12) . . . . ?
C9 C8 N4 Fe1 178.10(11) . . . 2_666 ?
C7 C8 N4 Fe1 -3.41(15) . . . 2_666 ?
N2 C6 N5 C7 0.31(16) . . . . ?
C5 C6 N5 C7 -176.83(15) . . . . ?
N2 C6 N5 N6 -179.39(13) . . . . ?
C5 C6 N5 N6 3.5(2) . . . . ?
N3 C7 N5 C6 -0.45(16) . . . . ?
C8 C7 N5 C6 176.74(14) . . . . ?
N3 C7 N5 N6 179.25(13) . . . . ?
C8 C7 N5 N6 -3.6(2) . . . . ?
C6 N5 N6 C16 -93.41(19) . . . . ?
C7 N5 N6 C16 86.95(19) . . . . ?
C6 N5 N6 C13 96.05(19) . . . . ?
C7 N5 N6 C13 -83.59(19) . . . . ?
N5 N6 C13 C14 172.53(14) . . . . ?
C16 N6 C13 C14 0.97(19) . . . . ?
N6 C13 C14 C15 -0.6(2) . . . . ?
C13 C14 C15 C16 0.0(2) . . . . ?
C14 C15 C16 N6 0.61(19) . . . . ?
N5 N6 C16 C15 -172.57(14) . . . . ?
C13 N6 C16 C15 -0.99(18) . . . . ?
N2 Fe1 N60 C61 -49.3(5) . . . . ?
N3 Fe1 N60 C61 40.8(5) 2_666 . . . ?
N4 Fe1 N60 C61 115.1(5) 2_666 . . . ?
N1 Fe1 N60 C61 -123.5(5) . . . . ?
